data_4000343
_journal_name_full 'Chemistry of Materials'
_journal_paper_doi 10.1021/cm0346576
_journal_year 2003
_chemical_formula_moiety '(C2 H10 N2), (Mn2 P2 O10 H4)'
_chemical_formula_sum 'C2 H14 Mn2 N2 O10 P2'
_chemical_formula_weight 399.99
_chemical_name_systematic
;
Ethylenediammonium dimanganese diphosphate dihydrate
;
_space_group_IT_number 1
_symmetry_cell_setting triclinic
_symmetry_space_group_name_Hall 'P 1'
_symmetry_space_group_name_H-M 'P 1'
_atom_sites_solution_hydrogens difmap
_atom_sites_solution_primary direct
_atom_sites_solution_secondary difmap
_cell_angle_alpha 78.114(3)
_cell_angle_beta 87.748(3)
_cell_angle_gamma 85.626(3)
_cell_formula_units_Z 1
_cell_length_a 4.9097(9)
_cell_length_b 5.7619(10)
_cell_length_c 9.8317(18)
_cell_measurement_reflns_used 2604
_cell_measurement_temperature 294(2)
_cell_measurement_theta_max 63.223
_cell_measurement_theta_min 7.244
_cell_volume 271.30(8)
_diffrn_ambient_temperature 294(2)
_diffrn_measured_fraction_theta_full 0.859
_diffrn_measured_fraction_theta_max 0.859
_diffrn_measurement_device_type 'Bruker SmartApex CCD area detector'
_diffrn_measurement_method '\w scans'
_diffrn_radiation_monochromator graphite
_diffrn_radiation_source 'fine-focus sealed tube'
_diffrn_radiation_type MoK\a
_diffrn_radiation_wavelength 0.71073
_diffrn_reflns_av_R_equivalents 0.0400
_diffrn_reflns_av_sigmaI/netI 0.0545
_diffrn_reflns_limit_h_max 6
_diffrn_reflns_limit_h_min -6
_diffrn_reflns_limit_k_max 7
_diffrn_reflns_limit_k_min -7
_diffrn_reflns_limit_l_max 12
_diffrn_reflns_limit_l_min -11
_diffrn_reflns_number 1835
_diffrn_reflns_theta_full 26.37
_diffrn_reflns_theta_max 26.37
_diffrn_reflns_theta_min 4.16
_diffrn_standards_decay_% 0.29
_exptl_absorpt_coefficient_mu 2.675
_exptl_absorpt_correction_T_max 0.9479
_exptl_absorpt_correction_T_min 0.6591
_exptl_absorpt_correction_type multi-scan
_exptl_absorpt_process_details 'XPREP (Sheldrick, 1997)'
_exptl_crystal_colour colorless
_exptl_crystal_density_diffrn 2.448
_exptl_crystal_density_method 'not measured'
_exptl_crystal_description plate
_exptl_crystal_F_000 202
_exptl_crystal_size_max 0.60
_exptl_crystal_size_mid 0.22
_exptl_crystal_size_min 0.02
_refine_diff_density_max 0.545
_refine_diff_density_min -0.846
_refine_diff_density_rms 0.114
_refine_ls_abs_structure_details 'Flack H D (1983), Acta Cryst. A39, 876-881'
_refine_ls_abs_structure_Flack -0.01(3)
_refine_ls_extinction_method none
_refine_ls_goodness_of_fit_ref 1.041
_refine_ls_hydrogen_treatment constr
_refine_ls_matrix_type full
_refine_ls_number_parameters 177
_refine_ls_number_reflns 1549
_refine_ls_number_restraints 9
_refine_ls_restrained_S_all 1.038
_refine_ls_R_factor_all 0.0385
_refine_ls_R_factor_gt 0.0372
_refine_ls_shift/su_max 0.000
_refine_ls_shift/su_mean 0.000
_refine_ls_structure_factor_coef Fsqd
_refine_ls_weighting_details 'w=1/[\s^2^(Fo^2^)+(0.0598P)^2^P], P=(Fo^2^+2Fc^2^)/3'
_refine_ls_weighting_scheme calc
_refine_ls_wR_factor_gt 0.0940
_refine_ls_wR_factor_ref 0.0946
_reflns_number_gt 1489
_reflns_number_total 1549
_reflns_threshold_expression >2sigma(I)
_cod_depositor_comments
;
The following automatic conversions were performed:
'_symmetry_cell_setting' value 'Triclinic' changed to 'triclinic'
according to '/home/saulius/struct/CIF-dictionaries/cif_core.dic'
dictionary named 'cif_core.dic' version 2.4.1 from 2010-06-29.

Automatic conversion script
Id: cif_fix_enum 1527 2010-12-29 10:47:43Z saulius 
;
_cod_original_sg_symbol_H-M P1
_cod_database_code 4000343

loop_
_symmetry_equiv_pos_as_xyz
'x, y, z'

loop_
_atom_site_label
_atom_site_type_symbol
_atom_site_fract_x
_atom_site_fract_y
_atom_site_fract_z
_atom_site_U_iso_or_equiv
_atom_site_adp_type
_atom_site_occupancy
_atom_site_symmetry_multiplicity
_atom_site_calc_flag
_atom_site_refinement_flags
_atom_site_disorder_assembly
_atom_site_disorder_group
Mn1 Mn 0.53827(15) 0.51550(14) 0.47769(10) 0.0130(3) Uani 1 1 d . . .
Mn2 Mn 0.03956(16) 0.00039(14) 0.52259(11) 0.0129(3) Uani 1 1 d . . .
P1 P 0.4868(3) 0.0801(3) 0.31923(18) 0.0105(4) Uani 1 1 d . . .
P2 P 0.9666(3) 0.4540(3) 0.68081(19) 0.0106(4) Uani 1 1 d . . .
O1 O 0.3365(9) 0.2805(9) 0.3819(5) 0.0173(11) Uani 1 1 d . . .
O2 O 0.3489(8) -0.1493(8) 0.3922(5) 0.0142(10) Uani 1 1 d . . .
O3 O 0.7908(8) 0.0580(9) 0.3486(6) 0.0165(11) Uani 1 1 d . . .
O4 O 0.4464(9) 0.1210(9) 0.1633(6) 0.0190(11) Uani 1 1 d . . .
O5 O 0.8407(8) 0.2743(8) 0.6086(5) 0.0150(10) Uani 1 1 d . . .
O6 O 0.8242(8) 0.6976(8) 0.6158(5) 0.0158(10) Uani 1 1 d . . .
O7 O 1.2756(8) 0.4528(9) 0.6539(6) 0.0158(11) Uani 1 1 d . . .
O8 O 0.9122(9) 0.3980(9) 0.8362(5) 0.0176(10) Uani 1 1 d . . .
O1W O 0.8709(10) 0.5825(9) 0.3144(6) 0.0188(11) Uani 1 1 d D . .
H1W H 0.920(14) 0.706(8) 0.341(9) 0.028 Uiso 1 1 d D . .
H2W H 0.993(12) 0.470(8) 0.343(9) 0.028 Uiso 1 1 d D . .
O2W O 0.3569(9) -0.0456(10) 0.6858(6) 0.0185(11) Uani 1 1 d D . .
H3W H 0.406(13) 0.090(7) 0.696(10) 0.028 Uiso 1 1 d D . .
H4W H 0.505(8) -0.137(9) 0.692(10) 0.028 Uiso 1 1 d D . .
N1 N -0.0123(10) 1.0150(11) 0.0468(7) 0.0185(13) Uani 1 1 d . . .
H1 H 0.1187 1.0369 0.1020 0.028 Uiso 1 1 calc R . .
H2 H -0.1718 1.0104 0.0932 0.028 Uiso 1 1 calc R . .
H3 H -0.0217 1.1342 -0.0269 0.028 Uiso 1 1 calc R . .
C1 C 0.0498(12) 0.7905(14) 0.0009(8) 0.0177(15) Uani 1 1 d . . .
H4 H -0.0168 0.8041 -0.0922 0.021 Uiso 1 1 calc R . .
H5 H -0.0417 0.6646 0.0624 0.021 Uiso 1 1 calc R . .
C2 C 0.3584(12) 0.7285(13) 0.0016(8) 0.0177(15) Uani 1 1 d . . .
H6 H 0.4510 0.8561 -0.0578 0.021 Uiso 1 1 calc R . .
H7 H 0.4247 0.7092 0.0952 0.021 Uiso 1 1 calc R . .
N2 N 0.4164(11) 0.5062(11) -0.0492(7) 0.0193(13) Uani 1 1 d . . .
H8 H 0.4162 0.3831 0.0223 0.029 Uiso 1 1 calc R . .
H9 H 0.5794 0.5081 -0.0922 0.029 Uiso 1 1 calc R . .
H10 H 0.2888 0.4930 -0.1085 0.029 Uiso 1 1 calc R . .

loop_
_atom_site_aniso_label
_atom_site_aniso_U_11
_atom_site_aniso_U_22
_atom_site_aniso_U_33
_atom_site_aniso_U_23
_atom_site_aniso_U_13
_atom_site_aniso_U_12
Mn1 0.0097(4) 0.0126(6) 0.0164(6) -0.0021(5) -0.0005(4) -0.0016(3)
Mn2 0.0101(4) 0.0133(6) 0.0154(6) -0.0035(5) 0.0018(4) -0.0020(3)
P1 0.0078(8) 0.0111(9) 0.0126(9) -0.0026(7) 0.0000(6) -0.0010(6)
P2 0.0073(8) 0.0110(9) 0.0134(10) -0.0020(7) 0.0010(6) -0.0018(6)
O1 0.018(2) 0.015(3) 0.021(3) -0.009(2) 0.0026(19) -0.0028(18)
O2 0.006(2) 0.012(2) 0.023(3) -0.001(2) 0.0021(17) -0.0011(16)
O3 0.005(2) 0.024(3) 0.022(3) -0.007(2) -0.0014(17) -0.0020(17)
O4 0.019(2) 0.016(3) 0.022(3) -0.004(2) 0.001(2) -0.0045(19)
O5 0.005(2) 0.018(2) 0.026(3) -0.011(2) -0.0005(17) -0.0009(16)
O6 0.015(2) 0.012(2) 0.018(3) 0.001(2) 0.0017(18) -0.0020(17)
O7 0.004(2) 0.022(3) 0.021(3) -0.002(2) 0.0039(17) -0.0045(17)
O8 0.020(2) 0.018(3) 0.014(3) -0.001(2) 0.0005(18) -0.0011(18)
O1W 0.020(3) 0.017(3) 0.018(3) -0.002(2) 0.000(2) 0.000(2)
O2W 0.013(2) 0.021(3) 0.021(3) -0.006(2) -0.002(2) -0.002(2)
N1 0.015(3) 0.023(4) 0.017(3) -0.003(3) 0.002(2) -0.002(2)
C1 0.005(3) 0.029(4) 0.020(4) -0.008(3) -0.001(2) -0.004(3)
C2 0.014(3) 0.020(4) 0.021(4) -0.007(3) 0.001(3) -0.005(3)
N2 0.010(3) 0.026(3) 0.024(3) -0.009(3) -0.003(2) -0.001(2)
